data_1571958
loop_
_publ_author_name
'Kharraz, Haia'
'Alemany, Pere'
'Canadell, Enric'
'Le Gal, Yann'
'Roisnel, Thierry'
'Cui, Hengbo'
'Kim, Kee Hoon'
'Fourmigu&#xe9;, Marc'
'Lorcy, Dominique'

_publ_section_title
;
 Mixed-ligand, radical, gold bis(dithiolene) complexes: from
 single-component conductors to controllable NIR-II absorbers.
;
_journal_issue 29
_journal_name_full 'Chemical science'
_journal_page_first 11604
_journal_page_last 11616
_journal_paper_doi 10.1039/d4sc03238a
_journal_volume 15
_journal_year 2024
_chemical_absolute_configuration ad
_chemical_compound_source 'synthesis as described'
_chemical_formula_moiety 'C12 H8 Au S4, C16 H36 N'
_chemical_formula_sum 'C28 H44 Au N S4'
_chemical_formula_weight 719.85
_chemical_name_common (Bu4N)[Au(bdt)2]
_chemical_name_systematic Tetrabutylammonium,bis(benzene-1,2-dithiolate)aurate
_space_group_crystal_system orthorhombic
_space_group_IT_number 33
_space_group_name_Hall 'P 2c -2n'
_space_group_name_H-M_alt 'P n a 21'
_atom_sites_solution_hydrogens geom
_atom_sites_solution_primary dual
_audit_update_record
;
2024-04-16 deposited with the CCDC.	2024-06-21 downloaded from the CCDC.
;
_cell_angle_alpha 90
_cell_angle_beta 90
_cell_angle_gamma 90
_cell_formula_units_Z 8
_cell_length_a 16.4609(17)
_cell_length_b 19.7757(18)
_cell_length_c 18.6188(19)
_cell_measurement_reflns_used 9789
_cell_measurement_temperature 150(2)
_cell_measurement_theta_max 27.4841
_cell_measurement_theta_min 2.4746
_cell_measurement_wavelength 0.710730
_cell_volume 6060.9(10)
_computing_cell_refinement 'APEX3 (Bruker, 2015)'
_computing_data_collection 'Bruker APEX3 (Bruker, 2015)'
_computing_data_reduction 'SAINT (Bruker, 2014)'
_computing_molecular_graphics
;
   'SXGRAPH (L. Farrugia, 1999), Mercury (CSD, 2020)'
;
_computing_publication_material 'CRYSCALC (T. Roisnel, local program, 2023)'
_computing_structure_refinement 'SHELXL-2019_2 (Sheldrick, 2019)'
_computing_structure_solution 'SHELXT 2018_2 (Sheldrick, 2018)'
_diffrn_ambient_temperature 150(2)
_diffrn_detector CMOS-PHOTON70
_diffrn_detector_area_resol_mean 7.39
_diffrn_measured_fraction_theta_full 0.999
_diffrn_measured_fraction_theta_max 0.998
_diffrn_measurement_device_type 'D8 VENTURE Bruker AXS'
_diffrn_measurement_method 'rotation images'
_diffrn_orient_matrix_UB_11 -0.0535483
_diffrn_orient_matrix_UB_12 -0.0226079
_diffrn_orient_matrix_UB_13 -0.0108282
_diffrn_orient_matrix_UB_21 0.0213415
_diffrn_orient_matrix_UB_22 -0.0476635
_diffrn_orient_matrix_UB_23 0.0150890
_diffrn_orient_matrix_UB_31 -0.0191750
_diffrn_orient_matrix_UB_32 0.0100864
_diffrn_orient_matrix_UB_33 0.0470330
_diffrn_radiation_monochromator 'multilayer monochromator'
_diffrn_radiation_probe x-ray
_diffrn_radiation_source 'Incoatec microfocus sealed tube'
_diffrn_radiation_type MoK\a
_diffrn_radiation_wavelength 0.71073
_diffrn_reflns_av_R_equivalents 0.0339
_diffrn_reflns_av_unetI/netI 0.0247
_diffrn_reflns_limit_h_max 20
_diffrn_reflns_limit_h_min -21
_diffrn_reflns_limit_k_max 23
_diffrn_reflns_limit_k_min -25
_diffrn_reflns_limit_l_max 24
_diffrn_reflns_limit_l_min -24
_diffrn_reflns_number 68653
_diffrn_reflns_theta_full 25.242
_diffrn_reflns_theta_max 27.507
_diffrn_reflns_theta_min 1.946
_diffrn_source_current 1.00
_diffrn_source_power 50.0
_diffrn_source_voltage 50.00
_exptl_absorpt_coefficient_mu 5.147
_exptl_absorpt_correction_T_max 0.734
_exptl_absorpt_correction_T_min 0.657
_exptl_absorpt_correction_type multi-scan
_exptl_absorpt_process_details
;
  [Sheldrick, G.M. (2014). SADABS Bruker AXS Inc., Madison, Wisconsin, USA]
;
_exptl_crystal_colour green
_exptl_crystal_density_diffrn 1.578
_exptl_crystal_description prism
_exptl_crystal_F_000 2896
_exptl_crystal_size_max 0.120
_exptl_crystal_size_mid 0.080
_exptl_crystal_size_min 0.060
_refine_diff_density_max 0.370
_refine_diff_density_min -0.425
_refine_diff_density_rms 0.057
_refine_ls_abs_structure_details
;
Flack x determined using 6175 quotients [(I+)-(I-)]/[(I+)+(I-)]
(Parsons, Flack and Wagner, Acta Cryst. B69 (2013) 249-259).
;
_refine_ls_abs_structure_Flack -0.0171(16)
_refine_ls_extinction_method none
_refine_ls_goodness_of_fit_ref 0.872
_refine_ls_hydrogen_treatment constr
_refine_ls_matrix_type full
_refine_ls_number_parameters 621
_refine_ls_number_reflns 13902
_refine_ls_number_restraints 1
_refine_ls_restrained_S_all 0.872
_refine_ls_R_factor_all 0.0187
_refine_ls_R_factor_gt 0.0162
_refine_ls_shift/su_max 0.007
_refine_ls_shift/su_mean 0.001
_refine_ls_structure_factor_coef Fsqd
_refine_ls_weighting_details 'w=1/[\s^2^(Fo^2^)+(0.0305P)^2^] where P=(Fo^2^+2Fc^2^)/3'
_refine_ls_weighting_scheme calc
_refine_ls_wR_factor_gt 0.0388
_refine_ls_wR_factor_ref 0.0402
_reflns_Friedel_coverage 0.937
_reflns_Friedel_fraction_full 0.997
_reflns_Friedel_fraction_max 0.994
_reflns_number_gt 13308
_reflns_number_total 13902
_reflns_threshold_expression >2sigma(I)
_cod_data_source_file d4sc03238a2.cif
_cod_data_source_block HK268
_cod_depositor_comments 'Adding full bibliography for 1571955--1571959.cif.'
_cod_database_code 1571958

loop_
_space_group_symop_operation_xyz
'x, y, z'
'-x+1/2, y+1/2, z+1/2'
'x+1/2, -y+1/2, z'
'-x, -y, z+1/2'

loop_
_atom_site_label
_atom_site_type_symbol
_atom_site_fract_x
_atom_site_fract_y
_atom_site_fract_z
_atom_site_U_iso_or_equiv
_atom_site_adp_type
_atom_site_occupancy
_atom_site_site_symmetry_order
_atom_site_calc_flag
_atom_site_refinement_flags_posn
_atom_site_refinement_flags_adp
_atom_site_refinement_flags_occupancy
_atom_site_disorder_assembly
_atom_site_disorder_group
Au1 Au 0.43667(2) 0.09587(2) 0.67566(2) 0.02203(4) Uani 1 1 d . . . . .
S1 S 0.41592(6) -0.01836(5) 0.69202(5) 0.0276(2) Uani 1 1 d . . . . .
S2 S 0.47503(7) 0.07585(5) 0.55865(5) 0.0299(2) Uani 1 1 d . . . . .
S3 S 0.46549(7) 0.20905(5) 0.66020(5) 0.0297(2) Uani 1 1 d . . . . .
S4 S 0.39697(7) 0.11656(5) 0.79282(5) 0.0282(2) Uani 1 1 d . . . . .
C1 C 0.4468(2) -0.0536(2) 0.6091(2) 0.0264(8) Uani 1 1 d . . . . .
C2 C 0.4711(2) -0.01288(19) 0.5521(2) 0.0244(8) Uani 1 1 d . . . . .
C3 C 0.4946(2) -0.0432(2) 0.4870(2) 0.0297(8) Uani 1 1 d . . . . .
H3 H 0.510410 -0.015678 0.447555 0.036 Uiso 1 1 calc R U . . .
C4 C 0.4949(3) -0.1127(2) 0.4802(2) 0.0347(9) Uani 1 1 d . . . . .
H4 H 0.511489 -0.132962 0.436346 0.042 Uiso 1 1 calc R U . . .
C5 C 0.4709(3) -0.1527(2) 0.5371(2) 0.0385(10) Uani 1 1 d . . . . .
H5 H 0.470923 -0.200475 0.532228 0.046 Uiso 1 1 calc R U . . .
C6 C 0.4469(3) -0.1237(2) 0.6013(2) 0.0343(9) Uani 1 1 d . . . . .
H6 H 0.430388 -0.151577 0.640165 0.041 Uiso 1 1 calc R U . . .
C11 C 0.4099(2) 0.2046(2) 0.8009(2) 0.0251(8) Uani 1 1 d . . . . .
C12 C 0.4386(2) 0.2437(2) 0.7436(2) 0.0244(8) Uani 1 1 d . . . . .
C13 C 0.4472(2) 0.3140(2) 0.7533(2) 0.0288(8) Uani 1 1 d . . . . .
H13 H 0.464685 0.341164 0.714191 0.035 Uiso 1 1 calc R U . . .
C14 C 0.4309(2) 0.3439(2) 0.8184(2) 0.0317(9) Uani 1 1 d . . . . .
H14 H 0.438407 0.391187 0.824485 0.038 Uiso 1 1 calc R U . . .
C15 C 0.4033(3) 0.3046(2) 0.8751(2) 0.0317(9) Uani 1 1 d . . . . .
H15 H 0.392034 0.325188 0.920120 0.038 Uiso 1 1 calc R U . . .
C16 C 0.3921(2) 0.2360(2) 0.8666(2) 0.0299(8) Uani 1 1 d . . . . .
H16 H 0.372264 0.209820 0.905603 0.036 Uiso 1 1 calc R U . . .
Au2 Au 1.08367(2) 0.12942(2) 0.21571(2) 0.02351(4) Uani 1 1 d . . . . .
C21 C 1.0539(2) 0.0109(2) 0.1021(2) 0.0304(9) Uani 1 1 d . . . . .
C22 C 1.0420(2) 0.0686(2) 0.0615(2) 0.0299(8) Uani 1 1 d . . . . .
C23 C 1.0176(3) 0.0627(3) -0.0105(2) 0.0393(10) Uani 1 1 d . . . . .
H23 H 1.009491 0.102285 -0.038587 0.047 Uiso 1 1 calc R U . . .
C24 C 1.0053(3) -0.0002(3) -0.0409(3) 0.0451(11) Uani 1 1 d . . . . .
H24 H 0.988438 -0.003792 -0.089578 0.054 Uiso 1 1 calc R U . . .
C25 C 1.0173(3) -0.0577(3) -0.0008(3) 0.0448(12) Uani 1 1 d . . . . .
H25 H 1.008623 -0.100952 -0.021650 0.054 Uiso 1 1 calc R U . . .
C26 C 1.0422(3) -0.0525(2) 0.0705(2) 0.0385(10) Uani 1 1 d . . . . .
H26 H 1.051396 -0.092374 0.097821 0.046 Uiso 1 1 calc R U . . .
C31 C 1.0910(2) 0.2480(2) 0.3318(2) 0.0283(8) Uani 1 1 d . . . . .
C32 C 1.1076(3) 0.1909(2) 0.3736(2) 0.0291(8) Uani 1 1 d . . . . .
C33 C 1.1165(3) 0.1977(2) 0.4478(2) 0.0377(10) Uani 1 1 d . . . . .
H33 H 1.129170 0.159151 0.476199 0.045 Uiso 1 1 calc R U . . .
C34 C 1.1070(3) 0.2601(3) 0.4803(3) 0.0446(12) Uani 1 1 d . . . . .
H34 H 1.111614 0.264196 0.530949 0.054 Uiso 1 1 calc R U . . .
C35 C 1.0910(3) 0.3164(3) 0.4391(3) 0.0460(13) Uani 1 1 d . . . . .
H35 H 1.085185 0.359266 0.461495 0.055 Uiso 1 1 calc R U . . .
C36 C 1.0832(3) 0.3111(2) 0.3654(3) 0.0383(10) Uani 1 1 d . . . . .
H36 H 1.072560 0.350272 0.337503 0.046 Uiso 1 1 calc R U . . .
S11 S 1.08215(6) 0.01465(5) 0.19349(6) 0.0310(2) Uani 1 1 d . . . . .
S12 S 1.05559(8) 0.15053(6) 0.09648(6) 0.0375(3) Uani 1 1 d . . . . .
S13 S 1.07692(7) 0.24340(6) 0.23867(6) 0.0366(3) Uani 1 1 d . . . . .
S14 S 1.11424(7) 0.10971(5) 0.33477(5) 0.0318(2) Uani 1 1 d . . . . .
N51 N 0.80855(19) 0.08122(15) 0.30501(16) 0.0213(6) Uani 1 1 d . . . . .
C51 C 0.7426(2) 0.05533(19) 0.35513(19) 0.0240(7) Uani 1 1 d . . . . .
H51A H 0.705476 0.026068 0.327143 0.029 Uiso 1 1 calc R U . . .
H51B H 0.710630 0.094517 0.372327 0.029 Uiso 1 1 calc R U . . .
C52 C 0.7720(2) 0.0157(2) 0.4202(2) 0.0266(8) Uani 1 1 d . . . . .
H52A H 0.804370 0.045646 0.451816 0.032 Uiso 1 1 calc R U . . .
H52B H 0.807286 -0.021987 0.404338 0.032 Uiso 1 1 calc R U . . .
C53 C 0.6995(2) -0.0121(2) 0.4614(2) 0.0296(8) Uani 1 1 d . . . . .
H53A H 0.665515 -0.039191 0.428258 0.036 Uiso 1 1 calc R U . . .
H53B H 0.666067 0.026197 0.478802 0.036 Uiso 1 1 calc R U . . .
C54 C 0.7237(3) -0.0561(2) 0.5254(2) 0.0399(10) Uani 1 1 d . . . . .
H54A H 0.753553 -0.095823 0.508308 0.060 Uiso 1 1 calc R U . . .
H54B H 0.674737 -0.070783 0.551027 0.060 Uiso 1 1 calc R U . . .
H54C H 0.758280 -0.029921 0.558016 0.060 Uiso 1 1 calc R U . . .
C55 C 0.8620(2) 0.02328(18) 0.2791(2) 0.0246(7) Uani 1 1 d . . . . .
H55A H 0.902250 0.041435 0.244673 0.030 Uiso 1 1 calc R U . . .
H55B H 0.892278 0.004944 0.320708 0.030 Uiso 1 1 calc R U . . .
C56 C 0.8164(2) -0.03413(18) 0.2434(2) 0.0264(8) Uani 1 1 d . . . . .
H56A H 0.785260 -0.016463 0.201900 0.032 Uiso 1 1 calc R U . . .
H56B H 0.777328 -0.054032 0.277855 0.032 Uiso 1 1 calc R U . . .
C57 C 0.8751(3) -0.08840(19) 0.2179(3) 0.0368(9) Uani 1 1 d . . . . .
H57A H 0.913039 -0.068358 0.182551 0.044 Uiso 1 1 calc R U . . .
H57B H 0.907485 -0.104469 0.259285 0.044 Uiso 1 1 calc R U . . .
C58 C 0.8322(3) -0.1485(2) 0.1835(3) 0.0431(11) Uani 1 1 d . . . . .
H58A H 0.795821 -0.169479 0.218718 0.065 Uiso 1 1 calc R U . . .
H58B H 0.872714 -0.181643 0.167732 0.065 Uiso 1 1 calc R U . . .
H58C H 0.800598 -0.133037 0.142090 0.065 Uiso 1 1 calc R U . . .
C59 C 0.7659(2) 0.1147(2) 0.2420(2) 0.0269(8) Uani 1 1 d . . . . .
H59A H 0.733434 0.153119 0.260489 0.032 Uiso 1 1 calc R U . . .
H59B H 0.727449 0.081736 0.220850 0.032 Uiso 1 1 calc R U . . .
C60 C 0.8210(3) 0.14084(19) 0.1824(2) 0.0307(8) Uani 1 1 d . . . . .
H60A H 0.851009 0.102652 0.160609 0.037 Uiso 1 1 calc R U . . .
H60B H 0.861010 0.172973 0.202628 0.037 Uiso 1 1 calc R U . . .
C61 C 0.7699(3) 0.1761(2) 0.1253(2) 0.0369(10) Uani 1 1 d . . . . .
H61A H 0.729105 0.143985 0.106363 0.044 Uiso 1 1 calc R U . . .
H61B H 0.740440 0.214406 0.147522 0.044 Uiso 1 1 calc R U . . .
C62 C 0.8212(4) 0.2025(3) 0.0635(3) 0.0500(13) Uani 1 1 d . . . . .
H62A H 0.861209 0.234823 0.081783 0.075 Uiso 1 1 calc R U . . .
H62B H 0.786032 0.224915 0.028308 0.075 Uiso 1 1 calc R U . . .
H62C H 0.849376 0.164588 0.040391 0.075 Uiso 1 1 calc R U . . .
C63 C 0.8638(2) 0.13155(18) 0.3437(2) 0.0251(8) Uani 1 1 d . . . . .
H63A H 0.892169 0.107512 0.383073 0.030 Uiso 1 1 calc R U . . .
H63B H 0.905698 0.147402 0.309483 0.030 Uiso 1 1 calc R U . . .
C64 C 0.8212(3) 0.1930(2) 0.3752(2) 0.0295(9) Uani 1 1 d . . . . .
H64A H 0.786009 0.178636 0.415510 0.035 Uiso 1 1 calc R U . . .
H64B H 0.786297 0.213925 0.338027 0.035 Uiso 1 1 calc R U . . .
C65 C 0.8827(3) 0.2445(2) 0.4018(3) 0.0377(10) Uani 1 1 d . . . . .
H65A H 0.919238 0.257110 0.361771 0.045 Uiso 1 1 calc R U . . .
H65B H 0.916249 0.223703 0.440024 0.045 Uiso 1 1 calc R U . . .
C66 C 0.8423(3) 0.3079(2) 0.4311(3) 0.0437(11) Uani 1 1 d . . . . .
H66A H 0.809232 0.328751 0.393431 0.066 Uiso 1 1 calc R U . . .
H66B H 0.884141 0.339857 0.446935 0.066 Uiso 1 1 calc R U . . .
H66C H 0.807618 0.295844 0.471943 0.066 Uiso 1 1 calc R U . . .
N71 N 0.18631(19) 0.42683(16) 0.79143(17) 0.0245(6) Uani 1 1 d . . . . .
C71 C 0.2336(2) 0.40684(18) 0.7250(2) 0.0255(8) Uani 1 1 d . . . . .
H71A H 0.267523 0.367086 0.737005 0.031 Uiso 1 1 calc R U . . .
H71B H 0.270880 0.444372 0.712654 0.031 Uiso 1 1 calc R U . . .
C72 C 0.1840(3) 0.3899(2) 0.6589(2) 0.0350(10) Uani 1 1 d . . . . .
H72A H 0.149098 0.428854 0.646269 0.042 Uiso 1 1 calc R U . . .
H72B H 0.148393 0.350761 0.669297 0.042 Uiso 1 1 calc R U . . .
C73 C 0.2395(3) 0.3731(2) 0.5958(2) 0.0338(9) Uani 1 1 d . . . . .
H73A H 0.206190 0.370290 0.551692 0.041 Uiso 1 1 calc R U . . .
H73B H 0.278699 0.410559 0.589426 0.041 Uiso 1 1 calc R U . . .
C74 C 0.2866(3) 0.3076(2) 0.6040(3) 0.0500(13) Uani 1 1 d . . . . .
H74A H 0.320894 0.310097 0.646951 0.075 Uiso 1 1 calc R U . . .
H74B H 0.320737 0.300549 0.561599 0.075 Uiso 1 1 calc R U . . .
H74C H 0.248419 0.269805 0.608862 0.075 Uiso 1 1 calc R U . . .
C75 C 0.1299(2) 0.48604(18) 0.7767(2) 0.0274(8) Uani 1 1 d . . . . .
H75A H 0.101002 0.497595 0.821660 0.033 Uiso 1 1 calc R U . . .
H75B H 0.088625 0.471644 0.741159 0.033 Uiso 1 1 calc R U . . .
C76 C 0.1719(3) 0.54936(19) 0.7486(2) 0.0319(9) Uani 1 1 d . . . . .
H76A H 0.216855 0.561885 0.781291 0.038 Uiso 1 1 calc R U . . .
H76B H 0.195245 0.540103 0.700611 0.038 Uiso 1 1 calc R U . . .
C77 C 0.1122(3) 0.6075(2) 0.7434(3) 0.0477(13) Uani 1 1 d . . . . .
H77A H 0.089783 0.617287 0.791600 0.057 Uiso 1 1 calc R U . . .
H77B H 0.066594 0.594442 0.711658 0.057 Uiso 1 1 calc R U . . .
C78 C 0.1527(3) 0.6711(2) 0.7137(4) 0.0541(12) Uani 1 1 d . . . . .
H78A H 0.195759 0.685736 0.746576 0.081 Uiso 1 1 calc R U . . .
H78B H 0.112176 0.707089 0.708989 0.081 Uiso 1 1 calc R U . . .
H78C H 0.176246 0.661214 0.666502 0.081 Uiso 1 1 calc R U . . .
C79 C 0.1341(2) 0.36820(17) 0.8176(2) 0.0258(8) Uani 1 1 d . . . . .
H79A H 0.098614 0.384843 0.856761 0.031 Uiso 1 1 calc R U . . .
H79B H 0.098443 0.353629 0.777696 0.031 Uiso 1 1 calc R U . . .
C80 C 0.1803(3) 0.3070(2) 0.8448(2) 0.0319(9) Uani 1 1 d . . . . .
H80A H 0.221123 0.293177 0.808603 0.038 Uiso 1 1 calc R U . . .
H80B H 0.209523 0.318965 0.889530 0.038 Uiso 1 1 calc R U . . .
C81 C 0.1235(3) 0.2486(2) 0.8594(3) 0.0357(10) Uani 1 1 d . . . . .
H81A H 0.097258 0.234690 0.813913 0.043 Uiso 1 1 calc R U . . .
H81B H 0.080226 0.263680 0.892743 0.043 Uiso 1 1 calc R U . . .
C82 C 0.1670(3) 0.1882(2) 0.8919(3) 0.0415(11) Uani 1 1 d . . . . .
H82A H 0.210648 0.173633 0.859539 0.062 Uiso 1 1 calc R U . . .
H82B H 0.128363 0.151048 0.898527 0.062 Uiso 1 1 calc R U . . .
H82C H 0.190207 0.200938 0.938407 0.062 Uiso 1 1 calc R U . . .
C83 C 0.2491(2) 0.44608(19) 0.8476(2) 0.0242(7) Uani 1 1 d . . . . .
H83A H 0.284336 0.481761 0.827148 0.029 Uiso 1 1 calc R U . . .
H83B H 0.283735 0.406118 0.856917 0.029 Uiso 1 1 calc R U . . .
C84 C 0.2162(3) 0.4712(2) 0.9191(2) 0.0310(8) Uani 1 1 d . . . . .
H84A H 0.185916 0.513895 0.911966 0.037 Uiso 1 1 calc R U . . .
H84B H 0.178667 0.437286 0.939731 0.037 Uiso 1 1 calc R U . . .
C85 C 0.2871(3) 0.4828(2) 0.9698(2) 0.0325(9) Uani 1 1 d . . . . .
H85A H 0.314301 0.439028 0.978986 0.039 Uiso 1 1 calc R U . . .
H85B H 0.326977 0.512893 0.946010 0.039 Uiso 1 1 calc R U . . .
C86 C 0.2634(3) 0.5137(3) 1.0408(2) 0.0477(12) Uani 1 1 d . . . . .
H86A H 0.232812 0.555506 1.032256 0.072 Uiso 1 1 calc R U . . .
H86B H 0.312399 0.524013 1.068561 0.072 Uiso 1 1 calc R U . . .
H86C H 0.229466 0.481792 1.067599 0.072 Uiso 1 1 calc R U . . .

loop_
_atom_site_aniso_label
_atom_site_aniso_U_11
_atom_site_aniso_U_22
_atom_site_aniso_U_33
_atom_site_aniso_U_23
_atom_site_aniso_U_13
_atom_site_aniso_U_12
Au1 0.01837(6) 0.02442(7) 0.02331(6) 0.00429(6) -0.00118(6) -0.00241(5)
S1 0.0299(5) 0.0264(5) 0.0266(5) 0.0060(3) 0.0037(3) -0.0043(4)
S2 0.0366(6) 0.0283(5) 0.0249(4) 0.0056(4) 0.0035(4) -0.0053(4)
S3 0.0364(5) 0.0254(5) 0.0272(5) 0.0044(3) 0.0043(4) -0.0028(4)
S4 0.0296(5) 0.0300(5) 0.0249(4) 0.0041(4) 0.0028(4) -0.0055(4)
C1 0.022(2) 0.028(2) 0.0291(19) 0.0037(16) -0.0039(15) -0.0013(15)
C2 0.0161(18) 0.029(2) 0.0278(18) 0.0031(15) -0.0025(14) 0.0005(15)
C3 0.024(2) 0.039(2) 0.0262(17) 0.0015(15) -0.0010(15) -0.0013(17)
C4 0.030(2) 0.039(2) 0.035(2) -0.0054(18) -0.0037(18) 0.0045(18)
C5 0.039(3) 0.030(2) 0.047(2) -0.0023(18) -0.006(2) 0.0048(19)
C6 0.036(2) 0.030(2) 0.037(2) 0.0047(18) -0.0046(18) -0.0019(17)
C11 0.0165(18) 0.030(2) 0.0290(19) 0.0037(16) -0.0033(14) 0.0025(15)
C12 0.0153(18) 0.032(2) 0.0259(17) 0.0021(15) -0.0054(14) 0.0013(15)
C13 0.026(2) 0.025(2) 0.035(2) 0.0049(16) -0.0065(17) 0.0000(16)
C14 0.024(2) 0.028(2) 0.043(2) -0.0050(18) -0.0051(17) 0.0041(16)
C15 0.024(2) 0.036(2) 0.035(2) -0.0050(17) 0.0016(16) 0.0036(17)
C16 0.021(2) 0.041(2) 0.0281(18) -0.0023(17) 0.0011(15) 0.0022(17)
Au2 0.02126(6) 0.02345(7) 0.02581(7) 0.00276(7) 0.00253(7) 0.00216(5)
C21 0.019(2) 0.039(2) 0.033(2) -0.0045(18) 0.0046(16) 0.0002(16)
C22 0.0193(19) 0.036(2) 0.034(2) -0.0038(17) 0.0022(16) 0.0015(17)
C23 0.027(2) 0.057(3) 0.034(2) -0.004(2) -0.0016(17) 0.003(2)
C24 0.026(2) 0.070(3) 0.039(2) -0.019(2) 0.0019(18) -0.006(2)
C25 0.030(2) 0.055(3) 0.049(3) -0.024(2) 0.017(2) -0.012(2)
C26 0.032(2) 0.038(2) 0.045(2) -0.0083(19) 0.012(2) -0.0033(19)
C31 0.0185(19) 0.031(2) 0.035(2) -0.0072(17) 0.0090(15) -0.0026(16)
C32 0.022(2) 0.033(2) 0.0328(19) -0.0032(16) 0.0068(16) -0.0026(16)
C33 0.030(2) 0.053(3) 0.031(2) -0.0031(19) 0.0025(18) -0.008(2)
C34 0.032(3) 0.067(3) 0.035(2) -0.016(2) 0.0049(19) -0.012(2)
C35 0.028(2) 0.052(3) 0.058(3) -0.027(3) 0.010(2) -0.011(2)
C36 0.022(2) 0.036(2) 0.057(3) -0.012(2) 0.0047(19) -0.0044(17)
S11 0.0347(5) 0.0241(5) 0.0343(6) 0.0015(4) -0.0002(4) 0.0025(4)
S12 0.0499(7) 0.0324(6) 0.0302(5) 0.0041(5) -0.0076(5) 0.0058(5)
S13 0.0512(7) 0.0239(5) 0.0347(6) 0.0041(4) 0.0017(4) 0.0034(4)
S14 0.0406(6) 0.0294(5) 0.0255(4) 0.0043(4) 0.0027(4) 0.0062(5)
N51 0.0179(16) 0.0229(15) 0.0232(14) -0.0018(12) 0.0000(12) -0.0006(12)
C51 0.0188(18) 0.0269(18) 0.0264(17) -0.0024(14) 0.0026(14) -0.0023(15)
C52 0.023(2) 0.031(2) 0.0259(18) -0.0018(15) 0.0008(15) -0.0018(16)
C53 0.026(2) 0.035(2) 0.0271(18) -0.0021(16) 0.0026(16) -0.0054(17)
C54 0.048(3) 0.039(2) 0.033(2) 0.0050(18) 0.006(2) -0.005(2)
C55 0.0192(18) 0.0261(18) 0.0286(18) -0.0023(14) 0.0023(14) 0.0028(15)
C56 0.027(2) 0.0232(18) 0.0290(17) -0.0018(15) -0.0008(15) -0.0001(15)
C57 0.035(2) 0.031(2) 0.044(2) -0.006(2) 0.003(2) 0.0055(16)
C58 0.055(3) 0.031(2) 0.043(2) -0.008(2) -0.001(2) 0.007(2)
C59 0.023(2) 0.0274(19) 0.0303(18) -0.0028(15) -0.0040(15) 0.0000(16)
C60 0.035(2) 0.0302(18) 0.0274(18) 0.0017(17) -0.0005(18) -0.0003(16)
C61 0.043(3) 0.037(2) 0.031(2) 0.0050(18) -0.0028(19) 0.002(2)
C62 0.069(4) 0.049(3) 0.031(2) 0.007(2) 0.004(2) 0.003(3)
C63 0.0191(19) 0.028(2) 0.0283(17) -0.0032(15) -0.0025(14) -0.0045(15)
C64 0.022(2) 0.030(2) 0.036(2) -0.0066(16) -0.0015(16) -0.0042(16)
C65 0.026(2) 0.037(2) 0.049(3) -0.013(2) -0.0016(19) -0.0070(19)
C66 0.042(3) 0.035(2) 0.054(3) -0.014(2) -0.001(2) -0.007(2)
N71 0.0165(15) 0.0267(15) 0.0302(16) -0.0021(13) -0.0054(13) 0.0001(13)
C71 0.0178(17) 0.0304(19) 0.0283(19) -0.0031(15) -0.0045(15) -0.0027(14)
C72 0.032(2) 0.039(2) 0.034(2) -0.0012(17) -0.0076(17) -0.0025(19)
C73 0.039(3) 0.036(2) 0.0271(19) -0.0003(16) -0.0071(17) -0.0019(18)
C74 0.062(4) 0.051(3) 0.037(2) -0.009(2) -0.011(2) 0.016(2)
C75 0.0217(19) 0.0242(19) 0.036(2) 0.0011(15) -0.0087(16) 0.0030(15)
C76 0.030(2) 0.028(2) 0.038(2) 0.0045(17) -0.0034(17) 0.0014(17)
C77 0.035(3) 0.026(2) 0.082(4) 0.007(2) -0.017(2) -0.0016(19)
C78 0.070(3) 0.026(2) 0.066(3) 0.006(2) -0.003(3) 0.003(2)
C79 0.0179(18) 0.0257(19) 0.0339(19) 0.0009(15) -0.0006(15) -0.0032(14)
C80 0.023(2) 0.030(2) 0.043(2) 0.0053(17) -0.0073(17) -0.0016(16)
C81 0.023(2) 0.030(2) 0.054(3) 0.0003(19) -0.0006(19) -0.0024(17)
C82 0.043(3) 0.030(2) 0.051(3) 0.0083(19) -0.001(2) -0.006(2)
C83 0.0166(18) 0.0265(18) 0.0294(18) -0.0008(14) -0.0043(14) 0.0011(15)
C84 0.022(2) 0.035(2) 0.036(2) -0.0041(17) -0.0024(16) 0.0010(17)
C85 0.027(2) 0.044(2) 0.0265(19) -0.0006(17) 0.0018(16) -0.0011(18)
C86 0.046(3) 0.068(3) 0.030(2) -0.009(2) -0.004(2) -0.004(3)

loop_
_atom_type_symbol
_atom_type_description
_atom_type_scat_dispersion_real
_atom_type_scat_dispersion_imag
_atom_type_scat_source
C C 0.0033 0.0016 'International Tables Vol C Tables 4.2.6.8 and 6.1.1.4'
H H 0.0000 0.0000 'International Tables Vol C Tables 4.2.6.8 and 6.1.1.4'
Au Au -2.0133 8.8022 'International Tables Vol C Tables 4.2.6.8 and 6.1.1.4'
N N 0.0061 0.0033 'International Tables Vol C Tables 4.2.6.8 and 6.1.1.4'
S S 0.1246 0.1234 'International Tables Vol C Tables 4.2.6.8 and 6.1.1.4'

loop_
_geom_angle_atom_site_label_1
_geom_angle_atom_site_label_2
_geom_angle_atom_site_label_3
_geom_angle
_geom_angle_site_symmetry_1
_geom_angle_site_symmetry_3
_geom_angle_publ_flag
S2 Au1 S1 89.84(3) . . ?
S2 Au1 S3 89.56(3) . . ?
S1 Au1 S3 176.63(4) . . ?
S2 Au1 S4 179.42(4) . . ?
S1 Au1 S4 90.39(3) . . ?
S3 Au1 S4 90.24(3) . . ?
C1 S1 Au1 103.17(13) . . ?
C2 S2 Au1 103.13(13) . . ?
C12 S3 Au1 102.54(14) . . ?
C11 S4 Au1 102.78(14) . . ?
C2 C1 C6 119.7(4) . . ?
C2 C1 S1 121.4(3) . . ?
C6 C1 S1 118.8(3) . . ?
C1 C2 C3 119.4(4) . . ?
C1 C2 S2 122.3(3) . . ?
C3 C2 S2 118.3(3) . . ?
C4 C3 C2 120.3(4) . . ?
C4 C3 H3 119.9 . . ?
C2 C3 H3 119.9 . . ?
C5 C4 C3 119.9(4) . . ?
C5 C4 H4 120.0 . . ?
C3 C4 H4 120.0 . . ?
C4 C5 C6 120.5(4) . . ?
C4 C5 H5 119.7 . . ?
C6 C5 H5 119.7 . . ?
C5 C6 C1 120.2(4) . . ?
C5 C6 H6 119.9 . . ?
C1 C6 H6 119.9 . . ?
C12 C11 C16 119.3(4) . . ?
C12 C11 S4 121.5(3) . . ?
C16 C11 S4 119.2(3) . . ?
C11 C12 C13 118.8(4) . . ?
C11 C12 S3 122.9(3) . . ?
C13 C12 S3 118.3(3) . . ?
C14 C13 C12 121.2(4) . . ?
C14 C13 H13 119.4 . . ?
C12 C13 H13 119.4 . . ?
C13 C14 C15 119.6(4) . . ?
C13 C14 H14 120.2 . . ?
C15 C14 H14 120.2 . . ?
C16 C15 C14 120.5(4) . . ?
C16 C15 H15 119.7 . . ?
C14 C15 H15 119.7 . . ?
C15 C16 C11 120.5(4) . . ?
C15 C16 H16 119.7 . . ?
C11 C16 H16 119.7 . . ?
S13 Au2 S12 89.53(4) . . ?
S13 Au2 S14 89.86(4) . . ?
S12 Au2 S14 178.77(5) . . ?
S13 Au2 S11 176.58(4) . . ?
S12 Au2 S11 90.18(4) . . ?
S14 Au2 S11 90.48(4) . . ?
C22 C21 C26 119.4(4) . . ?
C22 C21 S11 122.0(3) . . ?
C26 C21 S11 118.6(4) . . ?
C21 C22 C23 119.6(4) . . ?
C21 C22 S12 122.6(3) . . ?
C23 C22 S12 117.8(4) . . ?
C24 C23 C22 120.5(5) . . ?
C24 C23 H23 119.8 . . ?
C22 C23 H23 119.8 . . ?
C25 C24 C23 120.1(5) . . ?
C25 C24 H24 120.0 . . ?
C23 C24 H24 120.0 . . ?
C24 C25 C26 120.0(4) . . ?
C24 C25 H25 120.0 . . ?
C26 C25 H25 120.0 . . ?
C25 C26 C21 120.4(5) . . ?
C25 C26 H26 119.8 . . ?
C21 C26 H26 119.8 . . ?
C32 C31 C36 119.2(4) . . ?
C32 C31 S13 122.4(3) . . ?
C36 C31 S13 118.4(4) . . ?
C31 C32 C33 119.7(4) . . ?
C31 C32 S14 121.2(3) . . ?
C33 C32 S14 119.1(3) . . ?
C34 C33 C32 120.4(5) . . ?
C34 C33 H33 119.8 . . ?
C32 C33 H33 119.8 . . ?
C35 C34 C33 120.0(4) . . ?
C35 C34 H34 120.0 . . ?
C33 C34 H34 120.0 . . ?
C34 C35 C36 120.6(4) . . ?
C34 C35 H35 119.7 . . ?
C36 C35 H35 119.7 . . ?
C35 C36 C31 120.2(5) . . ?
C35 C36 H36 119.9 . . ?
C31 C36 H36 119.9 . . ?
C21 S11 Au2 102.51(16) . . ?
C22 S12 Au2 102.45(15) . . ?
C31 S13 Au2 103.21(15) . . ?
C32 S14 Au2 103.09(14) . . ?
C59 N51 C51 106.9(3) . . ?
C59 N51 C55 110.5(3) . . ?
C51 N51 C55 110.7(3) . . ?
C59 N51 C63 110.8(3) . . ?
C51 N51 C63 110.8(3) . . ?
C55 N51 C63 107.2(3) . . ?
N51 C51 C52 115.8(3) . . ?
N51 C51 H51A 108.3 . . ?
C52 C51 H51A 108.3 . . ?
N51 C51 H51B 108.3 . . ?
C52 C51 H51B 108.3 . . ?
H51A C51 H51B 107.4 . . ?
C51 C52 C53 109.7(3) . . ?
C51 C52 H52A 109.7 . . ?
C53 C52 H52A 109.7 . . ?
C51 C52 H52B 109.7 . . ?
C53 C52 H52B 109.7 . . ?
H52A C52 H52B 108.2 . . ?
C52 C53 C54 113.2(4) . . ?
C52 C53 H53A 108.9 . . ?
C54 C53 H53A 108.9 . . ?
C52 C53 H53B 108.9 . . ?
C54 C53 H53B 108.9 . . ?
H53A C53 H53B 107.8 . . ?
C53 C54 H54A 109.5 . . ?
C53 C54 H54B 109.5 . . ?
H54A C54 H54B 109.5 . . ?
C53 C54 H54C 109.5 . . ?
H54A C54 H54C 109.5 . . ?
H54B C54 H54C 109.5 . . ?
C56 C55 N51 114.6(3) . . ?
C56 C55 H55A 108.6 . . ?
N51 C55 H55A 108.6 . . ?
C56 C55 H55B 108.6 . . ?
N51 C55 H55B 108.6 . . ?
H55A C55 H55B 107.6 . . ?
C55 C56 C57 110.6(3) . . ?
C55 C56 H56A 109.5 . . ?
C57 C56 H56A 109.5 . . ?
C55 C56 H56B 109.5 . . ?
C57 C56 H56B 109.5 . . ?
H56A C56 H56B 108.1 . . ?
C58 C57 C56 112.8(4) . . ?
C58 C57 H57A 109.0 . . ?
C56 C57 H57A 109.0 . . ?
C58 C57 H57B 109.0 . . ?
C56 C57 H57B 109.0 . . ?
H57A C57 H57B 107.8 . . ?
C57 C58 H58A 109.5 . . ?
C57 C58 H58B 109.5 . . ?
H58A C58 H58B 109.5 . . ?
C57 C58 H58C 109.5 . . ?
H58A C58 H58C 109.5 . . ?
H58B C58 H58C 109.5 . . ?
N51 C59 C60 115.8(3) . . ?
N51 C59 H59A 108.3 . . ?
C60 C59 H59A 108.3 . . ?
N51 C59 H59B 108.3 . . ?
C60 C59 H59B 108.3 . . ?
H59A C59 H59B 107.4 . . ?
C59 C60 C61 109.6(4) . . ?
C59 C60 H60A 109.7 . . ?
C61 C60 H60A 109.7 . . ?
C59 C60 H60B 109.8 . . ?
C61 C60 H60B 109.8 . . ?
H60A C60 H60B 108.2 . . ?
C62 C61 C60 112.3(4) . . ?
C62 C61 H61A 109.1 . . ?
C60 C61 H61A 109.1 . . ?
C62 C61 H61B 109.1 . . ?
C60 C61 H61B 109.1 . . ?
H61A C61 H61B 107.9 . . ?
C61 C62 H62A 109.5 . . ?
C61 C62 H62B 109.5 . . ?
H62A C62 H62B 109.5 . . ?
C61 C62 H62C 109.5 . . ?
H62A C62 H62C 109.5 . . ?
H62B C62 H62C 109.5 . . ?
C64 C63 N51 115.3(3) . . ?
C64 C63 H63A 108.5 . . ?
N51 C63 H63A 108.5 . . ?
C64 C63 H63B 108.5 . . ?
N51 C63 H63B 108.5 . . ?
H63A C63 H63B 107.5 . . ?
C63 C64 C65 110.7(4) . . ?
C63 C64 H64A 109.5 . . ?
C65 C64 H64A 109.5 . . ?
C63 C64 H64B 109.5 . . ?
C65 C64 H64B 109.5 . . ?
H64A C64 H64B 108.1 . . ?
C64 C65 C66 112.3(4) . . ?
C64 C65 H65A 109.1 . . ?
C66 C65 H65A 109.1 . . ?
C64 C65 H65B 109.1 . . ?
C66 C65 H65B 109.1 . . ?
H65A C65 H65B 107.9 . . ?
C65 C66 H66A 109.5 . . ?
C65 C66 H66B 109.5 . . ?
H66A C66 H66B 109.5 . . ?
C65 C66 H66C 109.5 . . ?
H66A C66 H66C 109.5 . . ?
H66B C66 H66C 109.5 . . ?
C71 N71 C83 106.2(3) . . ?
C71 N71 C75 111.6(3) . . ?
C83 N71 C75 110.3(3) . . ?
C71 N71 C79 110.7(3) . . ?
C83 N71 C79 110.7(3) . . ?
C75 N71 C79 107.4(3) . . ?
N71 C71 C72 116.4(3) . . ?
N71 C71 H71A 108.2 . . ?
C72 C71 H71A 108.2 . . ?
N71 C71 H71B 108.2 . . ?
C72 C71 H71B 108.2 . . ?
H71A C71 H71B 107.3 . . ?
C71 C72 C73 110.6(4) . . ?
C71 C72 H72A 109.5 . . ?
C73 C72 H72A 109.5 . . ?
C71 C72 H72B 109.5 . . ?
C73 C72 H72B 109.5 . . ?
H72A C72 H72B 108.1 . . ?
C74 C73 C72 114.5(4) . . ?
C74 C73 H73A 108.6 . . ?
C72 C73 H73A 108.6 . . ?
C74 C73 H73B 108.6 . . ?
C72 C73 H73B 108.6 . . ?
H73A C73 H73B 107.6 . . ?
C73 C74 H74A 109.5 . . ?
C73 C74 H74B 109.5 . . ?
H74A C74 H74B 109.5 . . ?
C73 C74 H74C 109.5 . . ?
H74A C74 H74C 109.5 . . ?
H74B C74 H74C 109.5 . . ?
N71 C75 C76 114.8(3) . . ?
N71 C75 H75A 108.6 . . ?
C76 C75 H75A 108.6 . . ?
N71 C75 H75B 108.6 . . ?
C76 C75 H75B 108.6 . . ?
H75A C75 H75B 107.6 . . ?
C77 C76 C75 110.6(4) . . ?
C77 C76 H76A 109.5 . . ?
C75 C76 H76A 109.5 . . ?
C77 C76 H76B 109.5 . . ?
C75 C76 H76B 109.5 . . ?
H76A C76 H76B 108.1 . . ?
C76 C77 C78 111.4(4) . . ?
C76 C77 H77A 109.3 . . ?
C78 C77 H77A 109.3 . . ?
C76 C77 H77B 109.3 . . ?
C78 C77 H77B 109.3 . . ?
H77A C77 H77B 108.0 . . ?
C77 C78 H78A 109.5 . . ?
C77 C78 H78B 109.5 . . ?
H78A C78 H78B 109.5 . . ?
C77 C78 H78C 109.5 . . ?
H78A C78 H78C 109.5 . . ?
H78B C78 H78C 109.5 . . ?
C80 C79 N71 115.5(3) . . ?
C80 C79 H79A 108.4 . . ?
N71 C79 H79A 108.4 . . ?
C80 C79 H79B 108.4 . . ?
N71 C79 H79B 108.4 . . ?
H79A C79 H79B 107.5 . . ?
C81 C80 C79 111.0(3) . . ?
C81 C80 H80A 109.4 . . ?
C79 C80 H80A 109.4 . . ?
C81 C80 H80B 109.4 . . ?
C79 C80 H80B 109.4 . . ?
H80A C80 H80B 108.0 . . ?
C80 C81 C82 112.3(4) . . ?
C80 C81 H81A 109.1 . . ?
C82 C81 H81A 109.1 . . ?
C80 C81 H81B 109.1 . . ?
C82 C81 H81B 109.1 . . ?
H81A C81 H81B 107.9 . . ?
C81 C82 H82A 109.5 . . ?
C81 C82 H82B 109.5 . . ?
H82A C82 H82B 109.5 . . ?
C81 C82 H82C 109.5 . . ?
H82A C82 H82C 109.5 . . ?
H82B C82 H82C 109.5 . . ?
N71 C83 C84 116.3(3) . . ?
N71 C83 H83A 108.2 . . ?
C84 C83 H83A 108.2 . . ?
N71 C83 H83B 108.2 . . ?
C84 C83 H83B 108.2 . . ?
H83A C83 H83B 107.4 . . ?
C85 C84 C83 108.7(3) . . ?
C85 C84 H84A 109.9 . . ?
C83 C84 H84A 109.9 . . ?
C85 C84 H84B 109.9 . . ?
C83 C84 H84B 109.9 . . ?
H84A C84 H84B 108.3 . . ?
C86 C85 C84 114.1(4) . . ?
C86 C85 H85A 108.7 . . ?
C84 C85 H85A 108.7 . . ?
C86 C85 H85B 108.7 . . ?
C84 C85 H85B 108.7 . . ?
H85A C85 H85B 107.6 . . ?
C85 C86 H86A 109.5 . . ?
C85 C86 H86B 109.5 . . ?
H86A C86 H86B 109.5 . . ?
C85 C86 H86C 109.5 . . ?
H86A C86 H86C 109.5 . . ?
H86B C86 H86C 109.5 . . ?

loop_
_geom_bond_atom_site_label_1
_geom_bond_atom_site_label_2
_geom_bond_distance
_geom_bond_site_symmetry_2
_geom_bond_publ_flag
Au1 S2 2.3026(10) . ?
Au1 S1 2.3048(10) . ?
Au1 S3 2.3059(10) . ?
Au1 S4 2.3137(10) . ?
S1 C1 1.769(4) . ?
S2 C2 1.760(4) . ?
S3 C12 1.754(4) . ?
S4 C11 1.760(4) . ?
C1 C2 1.391(5) . ?
C1 C6 1.394(6) . ?
C2 C3 1.406(5) . ?
C3 C4 1.380(6) . ?
C3 H3 0.9500 . ?
C4 C5 1.380(6) . ?
C4 H4 0.9500 . ?
C5 C6 1.383(7) . ?
C5 H5 0.9500 . ?
C6 H6 0.9500 . ?
C11 C12 1.401(6) . ?
C11 C16 1.404(6) . ?
C12 C13 1.408(6) . ?
C13 C14 1.376(6) . ?
C13 H13 0.9500 . ?
C14 C15 1.387(6) . ?
C14 H14 0.9500 . ?
C15 C16 1.378(6) . ?
C15 H15 0.9500 . ?
C16 H16 0.9500 . ?
Au2 S13 2.2967(11) . ?
Au2 S12 2.3057(11) . ?
Au2 S14 2.3063(10) . ?
Au2 S11 2.3073(10) . ?
C21 C22 1.382(6) . ?
C21 C26 1.400(6) . ?
C21 S11 1.766(4) . ?
C22 C23 1.404(6) . ?
C22 S12 1.761(4) . ?
C23 C24 1.382(7) . ?
C23 H23 0.9500 . ?
C24 C25 1.375(8) . ?
C24 H24 0.9500 . ?
C25 C26 1.392(7) . ?
C25 H25 0.9500 . ?
C26 H26 0.9500 . ?
C31 C32 1.398(6) . ?
C31 C36 1.402(6) . ?
C31 S13 1.752(4) . ?
C32 C33 1.396(6) . ?
C32 S14 1.765(4) . ?
C33 C34 1.384(7) . ?
C33 H33 0.9500 . ?
C34 C35 1.377(8) . ?
C34 H34 0.9500 . ?
C35 C36 1.381(8) . ?
C35 H35 0.9500 . ?
C36 H36 0.9500 . ?
N51 C59 1.520(5) . ?
N51 C51 1.520(5) . ?
N51 C55 1.523(5) . ?
N51 C63 1.529(4) . ?
C51 C52 1.521(5) . ?
C51 H51A 0.9900 . ?
C51 H51B 0.9900 . ?
C52 C53 1.523(5) . ?
C52 H52A 0.9900 . ?
C52 H52B 0.9900 . ?
C53 C54 1.530(6) . ?
C53 H53A 0.9900 . ?
C53 H53B 0.9900 . ?
C54 H54A 0.9800 . ?
C54 H54B 0.9800 . ?
C54 H54C 0.9800 . ?
C55 C56 1.515(5) . ?
C55 H55A 0.9900 . ?
C55 H55B 0.9900 . ?
C56 C57 1.520(5) . ?
C56 H56A 0.9900 . ?
C56 H56B 0.9900 . ?
C57 C58 1.522(6) . ?
C57 H57A 0.9900 . ?
C57 H57B 0.9900 . ?
C58 H58A 0.9800 . ?
C58 H58B 0.9800 . ?
C58 H58C 0.9800 . ?
C59 C60 1.522(6) . ?
C59 H59A 0.9900 . ?
C59 H59B 0.9900 . ?
C60 C61 1.525(6) . ?
C60 H60A 0.9900 . ?
C60 H60B 0.9900 . ?
C61 C62 1.519(6) . ?
C61 H61A 0.9900 . ?
C61 H61B 0.9900 . ?
C62 H62A 0.9800 . ?
C62 H62B 0.9800 . ?
C62 H62C 0.9800 . ?
C63 C64 1.520(5) . ?
C63 H63A 0.9900 . ?
C63 H63B 0.9900 . ?
C64 C65 1.520(6) . ?
C64 H64A 0.9900 . ?
C64 H64B 0.9900 . ?
C65 C66 1.520(6) . ?
C65 H65A 0.9900 . ?
C65 H65B 0.9900 . ?
C66 H66A 0.9800 . ?
C66 H66B 0.9800 . ?
C66 H66C 0.9800 . ?
N71 C71 1.514(5) . ?
N71 C83 1.519(5) . ?
N71 C75 1.519(5) . ?
N71 C79 1.523(5) . ?
C71 C72 1.513(5) . ?
C71 H71A 0.9900 . ?
C71 H71B 0.9900 . ?
C72 C73 1.525(6) . ?
C72 H72A 0.9900 . ?
C72 H72B 0.9900 . ?
C73 C74 1.516(6) . ?
C73 H73A 0.9900 . ?
C73 H73B 0.9900 . ?
C74 H74A 0.9800 . ?
C74 H74B 0.9800 . ?
C74 H74C 0.9800 . ?
C75 C76 1.523(5) . ?
C75 H75A 0.9900 . ?
C75 H75B 0.9900 . ?
C76 C77 1.516(6) . ?
C76 H76A 0.9900 . ?
C76 H76B 0.9900 . ?
C77 C78 1.526(7) . ?
C77 H77A 0.9900 . ?
C77 H77B 0.9900 . ?
C78 H78A 0.9800 . ?
C78 H78B 0.9800 . ?
C78 H78C 0.9800 . ?
C79 C80 1.517(5) . ?
C79 H79A 0.9900 . ?
C79 H79B 0.9900 . ?
C80 C81 1.511(6) . ?
C80 H80A 0.9900 . ?
C80 H80B 0.9900 . ?
C81 C82 1.518(6) . ?
C81 H81A 0.9900 . ?
C81 H81B 0.9900 . ?
C82 H82A 0.9800 . ?
C82 H82B 0.9800 . ?
C82 H82C 0.9800 . ?
C83 C84 1.520(5) . ?
C83 H83A 0.9900 . ?
C83 H83B 0.9900 . ?
C84 C85 1.519(5) . ?
C84 H84A 0.9900 . ?
C84 H84B 0.9900 . ?
C85 C86 1.507(6) . ?
C85 H85A 0.9900 . ?
C85 H85B 0.9900 . ?
C86 H86A 0.9800 . ?
C86 H86B 0.9800 . ?
C86 H86C 0.9800 . ?

loop_
_geom_torsion_atom_site_label_1
_geom_torsion_atom_site_label_2
_geom_torsion_atom_site_label_3
_geom_torsion_atom_site_label_4
_geom_torsion
_geom_torsion_site_symmetry_1
_geom_torsion_site_symmetry_2
_geom_torsion_site_symmetry_3
_geom_torsion_site_symmetry_4
_geom_torsion_publ_flag
Au1 S1 C1 C2 -3.5(3) . . . . ?
Au1 S1 C1 C6 176.2(3) . . . . ?
C6 C1 C2 C3 0.7(6) . . . . ?
S1 C1 C2 C3 -179.6(3) . . . . ?
C6 C1 C2 S2 -178.3(3) . . . . ?
S1 C1 C2 S2 1.3(5) . . . . ?
Au1 S2 C2 C1 1.6(3) . . . . ?
Au1 S2 C2 C3 -177.4(3) . . . . ?
C1 C2 C3 C4 -1.1(6) . . . . ?
S2 C2 C3 C4 178.0(3) . . . . ?
C2 C3 C4 C5 0.9(6) . . . . ?
C3 C4 C5 C6 -0.2(7) . . . . ?
C4 C5 C6 C1 -0.1(7) . . . . ?
C2 C1 C6 C5 -0.1(6) . . . . ?
S1 C1 C6 C5 -179.8(4) . . . . ?
Au1 S4 C11 C12 -0.3(3) . . . . ?
Au1 S4 C11 C16 -179.3(3) . . . . ?
C16 C11 C12 C13 -1.3(6) . . . . ?
S4 C11 C12 C13 179.7(3) . . . . ?
C16 C11 C12 S3 177.9(3) . . . . ?
S4 C11 C12 S3 -1.1(5) . . . . ?
Au1 S3 C12 C11 1.8(3) . . . . ?
Au1 S3 C12 C13 -179.0(3) . . . . ?
C11 C12 C13 C14 2.4(6) . . . . ?
S3 C12 C13 C14 -176.9(3) . . . . ?
C12 C13 C14 C15 -1.7(6) . . . . ?
C13 C14 C15 C16 -0.1(6) . . . . ?
C14 C15 C16 C11 1.2(6) . . . . ?
C12 C11 C16 C15 -0.5(6) . . . . ?
S4 C11 C16 C15 178.6(3) . . . . ?
C26 C21 C22 C23 0.6(6) . . . . ?
S11 C21 C22 C23 -178.4(3) . . . . ?
C26 C21 C22 S12 -179.7(3) . . . . ?
S11 C21 C22 S12 1.2(5) . . . . ?
C21 C22 C23 C24 0.2(7) . . . . ?
S12 C22 C23 C24 -179.5(4) . . . . ?
C22 C23 C24 C25 -0.4(7) . . . . ?
C23 C24 C25 C26 -0.2(7) . . . . ?
C24 C25 C26 C21 1.1(7) . . . . ?
C22 C21 C26 C25 -1.3(6) . . . . ?
S11 C21 C26 C25 177.8(3) . . . . ?
C36 C31 C32 C33 -0.3(6) . . . . ?
S13 C31 C32 C33 -178.7(3) . . . . ?
C36 C31 C32 S14 177.6(3) . . . . ?
S13 C31 C32 S14 -0.8(5) . . . . ?
C31 C32 C33 C34 1.6(7) . . . . ?
S14 C32 C33 C34 -176.3(4) . . . . ?
C32 C33 C34 C35 -1.8(7) . . . . ?
C33 C34 C35 C36 0.8(7) . . . . ?
C34 C35 C36 C31 0.5(7) . . . . ?
C32 C31 C36 C35 -0.7(6) . . . . ?
S13 C31 C36 C35 177.7(3) . . . . ?
C22 C21 S11 Au2 2.6(4) . . . . ?
C26 C21 S11 Au2 -176.4(3) . . . . ?
C21 C22 S12 Au2 -4.3(4) . . . . ?
C23 C22 S12 Au2 175.3(3) . . . . ?
C32 C31 S13 Au2 3.9(4) . . . . ?
C36 C31 S13 Au2 -174.5(3) . . . . ?
C31 C32 S14 Au2 -2.8(4) . . . . ?
C33 C32 S14 Au2 175.1(3) . . . . ?
C59 N51 C51 C52 176.3(3) . . . . ?
C55 N51 C51 C52 55.9(4) . . . . ?
C63 N51 C51 C52 -62.9(4) . . . . ?
N51 C51 C52 C53 -175.0(3) . . . . ?
C51 C52 C53 C54 176.7(3) . . . . ?
C59 N51 C55 C56 -62.9(4) . . . . ?
C51 N51 C55 C56 55.3(4) . . . . ?
C63 N51 C55 C56 176.2(3) . . . . ?
N51 C55 C56 C57 178.6(3) . . . . ?
C55 C56 C57 C58 178.2(4) . . . . ?
C51 N51 C59 C60 -176.5(3) . . . . ?
C55 N51 C59 C60 -56.0(4) . . . . ?
C63 N51 C59 C60 62.7(4) . . . . ?
N51 C59 C60 C61 -177.1(3) . . . . ?
C59 C60 C61 C62 -179.0(4) . . . . ?
C59 N51 C63 C64 60.5(4) . . . . ?
C51 N51 C63 C64 -58.0(4) . . . . ?
C55 N51 C63 C64 -178.8(3) . . . . ?
N51 C63 C64 C65 -171.1(3) . . . . ?
C63 C64 C65 C66 177.9(4) . . . . ?
C83 N71 C71 C72 -175.9(3) . . . . ?
C75 N71 C71 C72 -55.7(4) . . . . ?
C79 N71 C71 C72 63.8(4) . . . . ?
N71 C71 C72 C73 178.1(3) . . . . ?
C71 C72 C73 C74 68.4(5) . . . . ?
C71 N71 C75 C76 -57.6(4) . . . . ?
C83 N71 C75 C76 60.2(4) . . . . ?
C79 N71 C75 C76 -179.0(3) . . . . ?
N71 C75 C76 C77 -173.8(4) . . . . ?
C75 C76 C77 C78 -178.7(4) . . . . ?
C71 N71 C79 C80 65.8(4) . . . . ?
C83 N71 C79 C80 -51.6(4) . . . . ?
C75 N71 C79 C80 -172.2(3) . . . . ?
N71 C79 C80 C81 -172.0(3) . . . . ?
C79 C80 C81 C82 -175.8(4) . . . . ?
C71 N71 C83 C84 177.5(3) . . . . ?
C75 N71 C83 C84 56.5(4) . . . . ?
C79 N71 C83 C84 -62.3(4) . . . . ?
N71 C83 C84 C85 175.8(3) . . . . ?
C83 C84 C85 C86 174.9(4) . . . . ?
